data_4348406
loop_
_publ_author_name
'Zeng, Xianghua'
'Yao, Xiaojing'
'Zhang, Junyong'
'Zhang, Qi'
'Wu, Wenqian'
'Chai, Aihua'
'Wang, Jinlan'
'Zeng, Qingdao'
'Xie, Jingli'

_publ_section_title
;
 Construction of a series of zero-dimensional/one-dimensional crystalline
 Zn--S clusters -- effect of the character of bridging organic ligands on
 structural diversity
;
_journal_issue 2
_journal_name_full 'Inorganic Chemistry Frontiers'
_journal_page_first 164
_journal_paper_doi 10.1039/C4QI00227J
_journal_volume 2
_journal_year 2015
_chemical_formula_sum 'C102 H86 N4 S15 Zn8'
_chemical_formula_weight 2371.61
_space_group_IT_number 14
_space_group_name_Hall '-P 2ybc'
_space_group_name_H-M_alt 'P 1 21/c 1'
_symmetry_cell_setting monoclinic
_symmetry_space_group_name_H-M 'P 1 21/c 1'
_atom_sites_solution_hydrogens geom
_atom_sites_solution_primary direct
_atom_sites_solution_secondary difmap
_audit_creation_method SHELXL-97
_audit_update_record
;
2014-12-01 deposited with the CCDC.
2014-12-19 downloaded from the CCDC.
;
_cell_angle_alpha 90.00
_cell_angle_beta 98.821(4)
_cell_angle_gamma 90.00
_cell_formula_units_Z 4
_cell_length_a 25.4629(19)
_cell_length_b 13.3084(10)
_cell_length_c 29.022(2)
_cell_measurement_temperature 150(2)
_cell_measurement_theta_max 28.73
_cell_measurement_theta_min 2.23
_cell_volume 9718.4(12)
_computing_cell_refinement 'SMART (Siemens, 1996)'
_computing_data_collection 'SMART (Siemens, 1996)'
_computing_data_reduction SAINT
_computing_molecular_graphics SHELXTL
_computing_publication_material
;
SHELXTL, PARST (Nardelli, 1995) and PLATON (Spek, 1990)
;
_computing_structure_refinement 'SHELXL-97 (Sheldrick, 1997)'
_computing_structure_solution 'SHELXS-97 (Sheldrick, 1990)'
_diffrn_ambient_temperature 150(2)
_diffrn_measured_fraction_theta_full 0.996
_diffrn_measured_fraction_theta_max 0.996
_diffrn_measurement_device_type 'CCD area detector'
_diffrn_measurement_method '\w scans'
_diffrn_radiation_monochromator graphite
_diffrn_radiation_source 'fine-focus sealed tube'
_diffrn_radiation_type MoK\a
_diffrn_radiation_wavelength 0.71073
_diffrn_reflns_av_R_equivalents 0.0574
_diffrn_reflns_av_sigmaI/netI 0.0589
_diffrn_reflns_limit_h_max 30
_diffrn_reflns_limit_h_min -31
_diffrn_reflns_limit_k_max 15
_diffrn_reflns_limit_k_min -16
_diffrn_reflns_limit_l_max 35
_diffrn_reflns_limit_l_min -33
_diffrn_reflns_number 74178
_diffrn_reflns_theta_full 26.00
_diffrn_reflns_theta_max 26.00
_diffrn_reflns_theta_min 1.69
_exptl_absorpt_coefficient_mu 2.312
_exptl_absorpt_correction_T_max 0.799
_exptl_absorpt_correction_T_min 0.762
_exptl_absorpt_correction_type empirical
_exptl_absorpt_process_details 'SADABS (Sheldrick, 1996)'
_exptl_crystal_colour orange-red
_exptl_crystal_density_diffrn 1.621
_exptl_crystal_density_method 'not measured'
_exptl_crystal_description block
_exptl_crystal_F_000 4824
_exptl_crystal_size_max 0.15
_exptl_crystal_size_mid 0.10
_exptl_crystal_size_min 0.10
_refine_diff_density_max 5.247
_refine_diff_density_min -1.459
_refine_diff_density_rms 0.228
_refine_ls_extinction_method none
_refine_ls_goodness_of_fit_ref 1.007
_refine_ls_hydrogen_treatment constr
_refine_ls_matrix_type full
_refine_ls_number_parameters 632
_refine_ls_number_reflns 19045
_refine_ls_number_restraints 0
_refine_ls_restrained_S_all 1.007
_refine_ls_R_factor_all 0.1212
_refine_ls_R_factor_gt 0.1046
_refine_ls_shift/su_max 0.001
_refine_ls_shift/su_mean 0.000
_refine_ls_structure_factor_coef Fsqd
_refine_ls_weighting_details 'calc w=1/[\s^2^(Fo^2^)+(0.2000P)^2^+376.4439P] where P=(Fo^2^+2Fc^2^)/3'
_refine_ls_weighting_scheme calc
_refine_ls_wR_factor_gt 0.3357
_refine_ls_wR_factor_ref 0.3497
_reflns_number_gt 15554
_reflns_number_total 19045
_reflns_threshold_expression >2sigma(I)
_cod_data_source_file c4qi00227j2.cif
_cod_data_source_block 3
_cod_depositor_comments
;
The following automatic conversions were performed:

data item '_symmetry_cell_setting' value 'Monoclinic' was changed to
'monoclinic' in accordance with the
/home/saulius/struct/COD-crude-data/automatic-downloads/DataCite-retrospective/RSC/depositions/lib/dictionaries/cif_core.dic
dictionary named 'cif_core.dic' version 2.4.2 last updated on
2011-04-26.

Automatic conversion script
Id: cif_fix_values 6909 2019-04-08 15:41:33Z antanas 
;
_cod_original_cell_volume 9718.3(13)
_cod_original_sg_symbol_H-M P2(1)/c
_cod_database_code 4348406

loop_
_symmetry_equiv_pos_as_xyz
'x, y, z'
'-x, y+1/2, -z+1/2'
'-x, -y, -z'
'x, -y-1/2, z-1/2'

loop_
_atom_site_label
_atom_site_type_symbol
_atom_site_fract_x
_atom_site_fract_y
_atom_site_fract_z
_atom_site_U_iso_or_equiv
_atom_site_adp_type
_atom_site_occupancy
_atom_site_symmetry_multiplicity
_atom_site_calc_flag
_atom_site_refinement_flags
Zn1 Zn 0.33978(6) 0.23545(11) 0.15206(5) 0.0188(3) Uani 1 1 d .
Zn2 Zn 0.27437(5) 0.48082(10) 0.17609(5) 0.0147(3) Uani 1 1 d .
Zn3 Zn 0.20591(5) 0.23544(10) 0.18527(5) 0.0148(3) Uani 1 1 d .
Zn4 Zn 0.32696(5) 0.29916(10) 0.27563(5) 0.0155(3) Uani 1 1 d .
Zn5 Zn 0.19233(5) 0.44459(10) 0.27178(5) 0.0153(3) Uani 1 1 d .
Zn6 Zn 0.12623(5) 0.46920(10) 0.14411(5) 0.0164(3) Uani 1 1 d .
Zn7 Zn 0.32282(6) 0.57246(10) 0.29712(5) 0.0181(3) Uani 1 1 d .
Zn8 Zn 0.20769(5) 0.17777(10) 0.31109(5) 0.0159(3) Uani 1 1 d .
S1 S 0.39605(19) 0.1535(4) 0.11270(17) 0.0502(11) Uani 1 1 d .
S2 S 0.30041(12) 0.3826(2) 0.11677(10) 0.0166(6) Uani 1 1 d .
S3 S 0.27021(11) 0.1270(2) 0.16553(10) 0.0161(6) Uani 1 1 d .
S4 S 0.39009(12) 0.2786(2) 0.22599(10) 0.0183(6) Uani 1 1 d .
S5 S 0.34608(11) 0.5648(2) 0.22098(10) 0.0160(6) Uani 1 1 d .
S6 S 0.19946(11) 0.5792(2) 0.15107(10) 0.0158(6) Uani 1 1 d .
S7 S 0.04932(13) 0.4991(2) 0.09518(12) 0.0243(7) Uani 1 1 d .
S8 S 0.15494(12) 0.3085(2) 0.12058(10) 0.0173(6) Uani 1 1 d .
S9 S 0.15440(11) 0.1637(2) 0.23688(10) 0.0152(6) Uani 1 1 d .
S10 S 0.29399(11) 0.1436(2) 0.29742(10) 0.0169(6) Uani 1 1 d .
S11 S 0.20159(11) 0.3433(2) 0.33883(10) 0.0166(6) Uani 1 1 d .
S12 S 0.34306(12) 0.4185(2) 0.33554(10) 0.0196(6) Uani 1 1 d .
S13 S 0.23106(12) 0.6058(2) 0.28410(10) 0.0183(6) Uani 1 1 d .
S14 S 0.11087(12) 0.4405(2) 0.22303(10) 0.0176(6) Uani 1 1 d .
S15 S 0.25106(11) 0.3642(2) 0.22937(10) 0.0136(5) Uani 1 1 d .
N1 N 0.3769(4) 0.6653(8) 0.3357(4) 0.022(2) Uiso 1 1 d .
N2 N 0.4763(7) 0.7393(12) 0.4894(6) 0.055(4) Uiso 1 1 d .
H2A H 0.4776 0.7408 0.5199 0.066 Uiso 1 1 calc R
H2B H 0.5042 0.7572 0.4769 0.066 Uiso 1 1 calc R
N3 N 0.1674(4) 0.0943(8) 0.3538(4) 0.021(2) Uiso 1 1 d .
N4 N 0.1000(6) 0.1319(10) 0.4999(5) 0.040(3) Uiso 1 1 d .
H4A H 0.1051 0.1466 0.5298 0.048 Uiso 1 1 calc R
H4B H 0.0682 0.1146 0.4859 0.048 Uiso 1 1 calc R
C1 C 0.3782(8) 0.1726(15) 0.0524(7) 0.053(5) Uiso 1 1 d .
C2 C 0.3500(10) 0.097(2) 0.0244(9) 0.074(6) Uiso 1 1 d .
H2 H 0.3421 0.0347 0.0378 0.089 Uiso 1 1 calc R
C3 C 0.3336(10) 0.115(2) -0.0240(9) 0.076(7) Uiso 1 1 d .
H3 H 0.3136 0.0654 -0.0426 0.091 Uiso 1 1 calc R
C4 C 0.3466(11) 0.206(2) -0.0447(10) 0.084(7) Uiso 1 1 d .
H4 H 0.3384 0.2152 -0.0774 0.101 Uiso 1 1 calc R
C5 C 0.3708(10) 0.278(2) -0.0173(9) 0.074(6) Uiso 1 1 d .
H5 H 0.3762 0.3429 -0.0299 0.089 Uiso 1 1 calc R
C6 C 0.3880(8) 0.2586(16) 0.0303(7) 0.058(5) Uiso 1 1 d .
H6 H 0.4080 0.3092 0.0482 0.070 Uiso 1 1 calc R
C7 C 0.3527(5) 0.4513(10) 0.0963(4) 0.021(3) Uiso 1 1 d .
C8 C 0.4058(5) 0.4443(10) 0.1178(5) 0.027(3) Uiso 1 1 d .
H8 H 0.4146 0.4042 0.1449 0.032 Uiso 1 1 calc R
C9 C 0.4444(7) 0.4939(12) 0.1003(6) 0.037(3) Uiso 1 1 d .
H9 H 0.4801 0.4913 0.1158 0.045 Uiso 1 1 calc R
C10 C 0.4314(6) 0.5498(12) 0.0588(5) 0.036(3) Uiso 1 1 d .
H10 H 0.4586 0.5821 0.0453 0.043 Uiso 1 1 calc R
C11 C 0.3800(7) 0.5573(14) 0.0382(6) 0.045(4) Uiso 1 1 d .
H11 H 0.3714 0.5971 0.0109 0.054 Uiso 1 1 calc R
C12 C 0.3395(5) 0.5076(10) 0.0564(5) 0.025(3) Uiso 1 1 d .
H12 H 0.3036 0.5125 0.0416 0.030 Uiso 1 1 calc R
C13 C 0.2426(5) 0.0795(9) 0.1098(4) 0.016(2) Uiso 1 1 d .
C14 C 0.2180(5) -0.0148(10) 0.1076(5) 0.027(3) Uiso 1 1 d .
H14 H 0.2156 -0.0504 0.1356 0.033 Uiso 1 1 calc R
C15 C 0.1969(6) -0.0569(12) 0.0647(5) 0.035(3) Uiso 1 1 d .
H15 H 0.1795 -0.1202 0.0635 0.042 Uiso 1 1 calc R
C16 C 0.2015(7) -0.0054(13) 0.0232(6) 0.040(4) Uiso 1 1 d .
H16 H 0.1887 -0.0342 -0.0063 0.047 Uiso 1 1 calc R
C17 C 0.2244(7) 0.0855(14) 0.0265(6) 0.046(4) Uiso 1 1 d .
H17 H 0.2260 0.1219 -0.0014 0.055 Uiso 1 1 calc R
C18 C 0.2457(7) 0.1285(13) 0.0681(6) 0.041(4) Uiso 1 1 d .
H18 H 0.2627 0.1921 0.0683 0.049 Uiso 1 1 calc R
C19 C 0.4249(5) 0.1680(10) 0.2465(4) 0.021(2) Uiso 1 1 d .
C20 C 0.4021(6) 0.0722(10) 0.2417(5) 0.026(3) Uiso 1 1 d .
H20 H 0.3663 0.0649 0.2270 0.031 Uiso 1 1 calc R
C21 C 0.4308(6) -0.0117(12) 0.2580(5) 0.037(3) Uiso 1 1 d .
H21 H 0.4146 -0.0761 0.2555 0.044 Uiso 1 1 calc R
C22 C 0.4831(7) -0.0015(13) 0.2781(6) 0.038(4) Uiso 1 1 d .
H22 H 0.5035 -0.0594 0.2882 0.046 Uiso 1 1 calc R
C23 C 0.5064(7) 0.0934(13) 0.2838(6) 0.041(4) Uiso 1 1 d .
H23 H 0.5421 0.0996 0.2988 0.049 Uiso 1 1 calc R
C24 C 0.4784(5) 0.1784(11) 0.2679(5) 0.027(3) Uiso 1 1 d .
H24 H 0.4948 0.2427 0.2713 0.032 Uiso 1 1 calc R
C25 C 0.3453(5) 0.6875(9) 0.1971(4) 0.018(2) Uiso 1 1 d .
C26 C 0.3693(5) 0.7034(9) 0.1582(4) 0.016(2) Uiso 1 1 d .
H26 H 0.3847 0.6478 0.1447 0.019 Uiso 1 1 calc R
C27 C 0.3717(5) 0.7977(10) 0.1379(5) 0.023(3) Uiso 1 1 d .
H27 H 0.3899 0.8073 0.1120 0.028 Uiso 1 1 calc R
C28 C 0.3462(5) 0.8790(11) 0.1570(5) 0.028(3) Uiso 1 1 d .
H28 H 0.3458 0.9439 0.1433 0.033 Uiso 1 1 calc R
C29 C 0.3227(5) 0.8630(10) 0.1948(5) 0.024(3) Uiso 1 1 d .
H29 H 0.3060 0.9183 0.2074 0.029 Uiso 1 1 calc R
C30 C 0.3214(5) 0.7704(10) 0.2164(4) 0.023(3) Uiso 1 1 d .
H30 H 0.3049 0.7628 0.2434 0.027 Uiso 1 1 calc R
C31 C 0.2122(5) 0.6162(9) 0.0938(4) 0.018(2) Uiso 1 1 d .
C32 C 0.2463(5) 0.6965(10) 0.0921(5) 0.025(3) Uiso 1 1 d .
H32 H 0.2613 0.7301 0.1199 0.029 Uiso 1 1 calc R
C33 C 0.2582(6) 0.7274(11) 0.0491(5) 0.028(3) Uiso 1 1 d .
H33 H 0.2821 0.7817 0.0477 0.033 Uiso 1 1 calc R
C34 C 0.2355(6) 0.6797(11) 0.0082(5) 0.030(3) Uiso 1 1 d .
H34 H 0.2442 0.7002 -0.0211 0.036 Uiso 1 1 calc R
C35 C 0.2007(6) 0.6030(11) 0.0110(5) 0.031(3) Uiso 1 1 d .
H35 H 0.1830 0.5727 -0.0168 0.037 Uiso 1 1 calc R
C36 C 0.1906(5) 0.5685(10) 0.0541(5) 0.026(3) Uiso 1 1 d .
H36 H 0.1686 0.5114 0.0556 0.031 Uiso 1 1 calc R
C37 C 0.0590(5) 0.6101(10) 0.0627(4) 0.021(2) Uiso 1 1 d .
C38 C 0.0761(6) 0.7000(11) 0.0843(5) 0.031(3) Uiso 1 1 d .
H38 H 0.0841 0.7028 0.1174 0.037 Uiso 1 1 calc R
C39 C 0.0817(6) 0.7854(12) 0.0582(5) 0.034(3) Uiso 1 1 d .
H39 H 0.0938 0.8465 0.0731 0.041 Uiso 1 1 calc R
C40 C 0.0691(7) 0.7802(13) 0.0098(6) 0.041(4) Uiso 1 1 d .
H40 H 0.0727 0.8384 -0.0085 0.049 Uiso 1 1 calc R
C41 C 0.0518(7) 0.6929(13) -0.0115(6) 0.040(4) Uiso 1 1 d .
H41 H 0.0434 0.6904 -0.0445 0.048 Uiso 1 1 calc R
C42 C 0.0465(6) 0.6072(11) 0.0147(5) 0.031(3) Uiso 1 1 d .
H42 H 0.0342 0.5464 -0.0004 0.037 Uiso 1 1 calc R
C43 C 0.0972(5) 0.2290(9) 0.1094(4) 0.020(2) Uiso 1 1 d .
C44 C 0.0535(5) 0.2427(10) 0.1315(5) 0.026(3) Uiso 1 1 d .
H44 H 0.0533 0.2950 0.1537 0.031 Uiso 1 1 calc R
C45 C 0.0105(6) 0.1805(11) 0.1212(5) 0.031(3) Uiso 1 1 d .
H45 H -0.0201 0.1906 0.1356 0.037 Uiso 1 1 calc R
C46 C 0.0116(6) 0.1013(12) 0.0890(5) 0.033(3) Uiso 1 1 d .
H46 H -0.0179 0.0571 0.0827 0.039 Uiso 1 1 calc R
C47 C 0.0541(6) 0.0877(12) 0.0671(5) 0.033(3) Uiso 1 1 d .
H47 H 0.0541 0.0349 0.0451 0.040 Uiso 1 1 calc R
C48 C 0.0985(6) 0.1515(10) 0.0770(5) 0.027(3) Uiso 1 1 d .
H48 H 0.1287 0.1422 0.0619 0.033 Uiso 1 1 calc R
C49 C 0.1526(5) 0.0344(9) 0.2188(4) 0.015(2) Uiso 1 1 d .
C50 C 0.1119(5) 0.0065(10) 0.1837(5) 0.026(3) Uiso 1 1 d .
H50 H 0.0863 0.0542 0.1703 0.031 Uiso 1 1 calc R
C51 C 0.1094(5) -0.0930(10) 0.1687(5) 0.025(3) Uiso 1 1 d .
H51 H 0.0805 -0.1143 0.1460 0.030 Uiso 1 1 calc R
C52 C 0.1480(5) -0.1607(10) 0.1861(5) 0.025(3) Uiso 1 1 d .
H52 H 0.1473 -0.2269 0.1738 0.030 Uiso 1 1 calc R
C53 C 0.1884(5) -0.1321(10) 0.2223(4) 0.023(3) Uiso 1 1 d .
H53 H 0.2137 -0.1803 0.2358 0.027 Uiso 1 1 calc R
C54 C 0.1915(5) -0.0348(10) 0.2382(5) 0.023(3) Uiso 1 1 d .
H54 H 0.2195 -0.0145 0.2619 0.028 Uiso 1 1 calc R
C55 C 0.3363(5) 0.0918(10) 0.3463(5) 0.023(3) Uiso 1 1 d .
C56 C 0.3229(7) -0.0010(13) 0.3634(6) 0.042(4) Uiso 1 1 d .
H56 H 0.2902 -0.0315 0.3506 0.050 Uiso 1 1 calc R
C57 C 0.3557(7) -0.0494(15) 0.3980(6) 0.048(4) Uiso 1 1 d .
H57 H 0.3452 -0.1108 0.4106 0.058 Uiso 1 1 calc R
C58 C 0.4034(8) -0.0077(15) 0.4138(7) 0.054(5) Uiso 1 1 d .
H58 H 0.4267 -0.0414 0.4376 0.065 Uiso 1 1 calc R
C59 C 0.4199(9) 0.0838(17) 0.3964(8) 0.060(5) Uiso 1 1 d .
H59 H 0.4536 0.1123 0.4075 0.072 Uiso 1 1 calc R
C60 C 0.3841(7) 0.1305(15) 0.3619(7) 0.050(4) Uiso 1 1 d .
H60 H 0.3940 0.1919 0.3490 0.060 Uiso 1 1 calc R
C61 C 0.1411(5) 0.3432(9) 0.3636(4) 0.019(2) Uiso 1 1 d .
C62 C 0.1447(6) 0.3758(11) 0.4090(5) 0.029(3) Uiso 1 1 d .
H62 H 0.1773 0.4018 0.4248 0.035 Uiso 1 1 calc R
C63 C 0.1000(6) 0.3705(11) 0.4318(5) 0.032(3) Uiso 1 1 d .
H63 H 0.1026 0.3899 0.4635 0.038 Uiso 1 1 calc R
C64 C 0.0521(7) 0.3365(12) 0.4075(6) 0.039(4) Uiso 1 1 d .
H64 H 0.0215 0.3334 0.4225 0.046 Uiso 1 1 calc R
C65 C 0.0487(6) 0.3068(12) 0.3605(5) 0.034(3) Uiso 1 1 d .
H65 H 0.0156 0.2847 0.3440 0.041 Uiso 1 1 calc R
C66 C 0.0926(6) 0.3092(11) 0.3380(5) 0.031(3) Uiso 1 1 d .
H66 H 0.0904 0.2887 0.3065 0.038 Uiso 1 1 calc R
C67 C 0.4132(5) 0.4297(10) 0.3584(5) 0.026(3) Uiso 1 1 d .
C68 C 0.4512(6) 0.4359(11) 0.3287(5) 0.033(3) Uiso 1 1 d .
H68 H 0.4415 0.4318 0.2958 0.039 Uiso 1 1 calc R
C69 C 0.5029(7) 0.4479(14) 0.3486(6) 0.046(4) Uiso 1 1 d .
H69 H 0.5291 0.4541 0.3287 0.055 Uiso 1 1 calc R
C70 C 0.5192(8) 0.4516(14) 0.3965(6) 0.047(4) Uiso 1 1 d .
H70 H 0.5559 0.4547 0.4091 0.057 Uiso 1 1 calc R
C71 C 0.4814(8) 0.4508(16) 0.4247(8) 0.058(5) Uiso 1 1 d .
H71 H 0.4912 0.4588 0.4575 0.069 Uiso 1 1 calc R
C72 C 0.4269(7) 0.4379(13) 0.4052(6) 0.042(4) Uiso 1 1 d .
H72 H 0.4004 0.4350 0.4249 0.050 Uiso 1 1 calc R
C73 C 0.2050(5) 0.6654(9) 0.3306(4) 0.017(2) Uiso 1 1 d .
C74 C 0.2190(6) 0.7645(11) 0.3428(5) 0.029(3) Uiso 1 1 d .
H74 H 0.2445 0.7979 0.3275 0.035 Uiso 1 1 calc R
C75 C 0.1967(6) 0.8148(12) 0.3765(5) 0.035(3) Uiso 1 1 d .
H75 H 0.2076 0.8816 0.3847 0.043 Uiso 1 1 calc R
C76 C 0.1574(6) 0.7669(12) 0.3990(6) 0.037(3) Uiso 1 1 d .
H76 H 0.1404 0.8022 0.4211 0.045 Uiso 1 1 calc R
C77 C 0.1447(6) 0.6686(12) 0.3881(6) 0.037(3) Uiso 1 1 d .
H77 H 0.1195 0.6348 0.4035 0.044 Uiso 1 1 calc R
C78 C 0.1685(5) 0.6178(11) 0.3547(5) 0.027(3) Uiso 1 1 d .
H78 H 0.1598 0.5493 0.3482 0.032 Uiso 1 1 calc R
C79 C 0.0734(5) 0.5460(9) 0.2374(4) 0.020(2) Uiso 1 1 d .
C80 C 0.0922(6) 0.6421(11) 0.2380(5) 0.028(3) Uiso 1 1 d .
H80 H 0.1266 0.6546 0.2304 0.034 Uiso 1 1 calc R
C81 C 0.0617(6) 0.7213(12) 0.2495(5) 0.037(3) Uiso 1 1 d .
H81 H 0.0759 0.7874 0.2505 0.044 Uiso 1 1 calc R
C82 C 0.0106(5) 0.7063(11) 0.2596(5) 0.027(3) Uiso 1 1 d .
H82 H -0.0107 0.7613 0.2665 0.032 Uiso 1 1 calc R
C83 C -0.0081(7) 0.6087(14) 0.2592(6) 0.046(4) Uiso 1 1 d .
H83 H -0.0427 0.5960 0.2663 0.056 Uiso 1 1 calc R
C84 C 0.0228(6) 0.5299(12) 0.2488(5) 0.034(3) Uiso 1 1 d .
H84 H 0.0095 0.4633 0.2493 0.040 Uiso 1 1 calc R
C85 C 0.4189(5) 0.6930(10) 0.3167(5) 0.024(3) Uiso 1 1 d .
H85 H 0.4166 0.6861 0.2838 0.028 Uiso 1 1 calc R
C86 C 0.4651(6) 0.7307(11) 0.3403(5) 0.033(3) Uiso 1 1 d .
H86 H 0.4931 0.7524 0.3245 0.040 Uiso 1 1 calc R
C87 C 0.4698(6) 0.7363(11) 0.3891(5) 0.030(3) Uiso 1 1 d .
H87 H 0.5019 0.7592 0.4071 0.036 Uiso 1 1 calc R
C88 C 0.4272(6) 0.7081(11) 0.4112(5) 0.028(3) Uiso 1 1 d .
C89 C 0.4305(6) 0.7092(11) 0.4613(5) 0.031(3) Uiso 1 1 d .
C90 C 0.3864(8) 0.6810(15) 0.4812(7) 0.052(5) Uiso 1 1 d .
H90 H 0.3878 0.6823 0.5141 0.063 Uiso 1 1 calc R
C91 C 0.3391(7) 0.6503(12) 0.4517(6) 0.039(4) Uiso 1 1 d .
H91 H 0.3088 0.6321 0.4653 0.047 Uiso 1 1 calc R
C92 C 0.3362(6) 0.6464(11) 0.4047(5) 0.031(3) Uiso 1 1 d .
H92 H 0.3041 0.6255 0.3861 0.038 Uiso 1 1 calc R
C93 C 0.3802(5) 0.6728(10) 0.3831(4) 0.021(3) Uiso 1 1 d .
C94 C 0.1229(5) 0.0520(10) 0.3350(5) 0.025(3) Uiso 1 1 d .
H94 H 0.1189 0.0353 0.3028 0.030 Uiso 1 1 calc R
C95 C 0.0810(6) 0.0297(11) 0.3591(5) 0.031(3) Uiso 1 1 d .
H95 H 0.0502 -0.0055 0.3449 0.037 Uiso 1 1 calc R
C96 C 0.0867(6) 0.0621(11) 0.4055(5) 0.029(3) Uiso 1 1 d .
H96 H 0.0579 0.0544 0.4224 0.035 Uiso 1 1 calc R
C97 C 0.1335(5) 0.1051(10) 0.4272(4) 0.021(3) Uiso 1 1 d .
C98 C 0.1759(5) 0.1153(9) 0.4008(4) 0.019(2) Uiso 1 1 d .
C99 C 0.2261(5) 0.1479(9) 0.4239(4) 0.021(3) Uiso 1 1 d .
H99 H 0.2551 0.1559 0.4073 0.026 Uiso 1 1 calc R
C100 C 0.2320(6) 0.1676(12) 0.4712(5) 0.035(3) Uiso 1 1 d .
H100 H 0.2663 0.1859 0.4867 0.042 Uiso 1 1 calc R
C101 C 0.1915(6) 0.1625(12) 0.4970(5) 0.034(3) Uiso 1 1 d .
H101 H 0.1980 0.1773 0.5294 0.041 Uiso 1 1 calc R
C102 C 0.1409(6) 0.1356(12) 0.4757(5) 0.033(3) Uiso 1 1 d .

loop_
_atom_site_aniso_label
_atom_site_aniso_U_11
_atom_site_aniso_U_22
_atom_site_aniso_U_33
_atom_site_aniso_U_23
_atom_site_aniso_U_13
_atom_site_aniso_U_12
Zn1 0.0170(7) 0.0161(7) 0.0240(7) 0.0035(5) 0.0057(5) 0.0016(5)
Zn2 0.0155(7) 0.0125(6) 0.0158(6) 0.0019(5) 0.0012(5) -0.0007(5)
Zn3 0.0166(7) 0.0126(6) 0.0149(6) 0.0004(5) 0.0015(5) -0.0009(5)
Zn4 0.0155(7) 0.0137(6) 0.0172(7) 0.0020(5) 0.0016(5) 0.0015(5)
Zn5 0.0159(7) 0.0136(6) 0.0164(6) 0.0003(5) 0.0026(5) 0.0007(5)
Zn6 0.0157(7) 0.0156(7) 0.0172(7) 0.0024(5) 0.0004(5) 0.0006(5)
Zn7 0.0195(7) 0.0159(7) 0.0185(7) -0.0002(5) 0.0015(5) -0.0007(5)
Zn8 0.0169(7) 0.0144(7) 0.0169(7) 0.0004(5) 0.0039(5) -0.0008(5)
S1 0.047(3) 0.059(3) 0.045(2) 0.005(2) 0.011(2) 0.004(2)
S2 0.0198(14) 0.0147(13) 0.0153(13) 0.0011(10) 0.0024(11) -0.0001(11)
S3 0.0183(14) 0.0138(13) 0.0156(13) 0.0001(10) 0.0010(11) 0.0005(11)
S4 0.0174(14) 0.0189(14) 0.0189(14) 0.0023(11) 0.0042(11) -0.0004(11)
S5 0.0175(14) 0.0118(13) 0.0180(14) 0.0015(10) 0.0004(11) -0.0018(10)
S6 0.0180(14) 0.0127(13) 0.0163(13) 0.0020(10) 0.0017(11) 0.0007(11)
S7 0.0191(15) 0.0239(16) 0.0279(16) 0.0058(13) -0.0031(12) 0.0004(12)
S8 0.0191(14) 0.0161(14) 0.0160(13) 0.0026(11) 0.0002(11) 0.0006(11)
S9 0.0176(14) 0.0113(13) 0.0166(13) 0.0014(10) 0.0028(11) -0.0009(10)
S10 0.0153(14) 0.0150(14) 0.0205(14) 0.0034(11) 0.0025(11) -0.0001(11)
S11 0.0169(14) 0.0153(13) 0.0174(14) 0.0008(11) 0.0016(11) 0.0014(11)
S12 0.0240(15) 0.0166(14) 0.0182(14) -0.0003(11) 0.0039(11) 0.0017(12)
S13 0.0212(15) 0.0130(13) 0.0212(14) -0.0027(11) 0.0048(11) 0.0007(11)
S14 0.0162(14) 0.0165(14) 0.0198(14) 0.0002(11) 0.0020(11) 0.0008(11)
S15 0.0128(13) 0.0119(13) 0.0161(13) 0.0020(10) 0.0018(10) 0.0016(10)

loop_
_atom_type_symbol
_atom_type_description
_atom_type_scat_dispersion_real
_atom_type_scat_dispersion_imag
_atom_type_scat_source
C C 0.0033 0.0016 'International Tables Vol C Tables 4.2.6.8 and 6.1.1.4'
H H 0.0000 0.0000 'International Tables Vol C Tables 4.2.6.8 and 6.1.1.4'
N N 0.0061 0.0033 'International Tables Vol C Tables 4.2.6.8 and 6.1.1.4'
S S 0.1246 0.1234 'International Tables Vol C Tables 4.2.6.8 and 6.1.1.4'
Zn Zn 0.2839 1.4301 'International Tables Vol C Tables 4.2.6.8 and 6.1.1.4'

loop_
_geom_angle_atom_site_label_1
_geom_angle_atom_site_label_2
_geom_angle_atom_site_label_3
_geom_angle
S1 Zn1 S2 116.33(16)
S1 Zn1 S3 109.87(16)
S2 Zn1 S3 107.41(11)
S1 Zn1 S4 106.06(15)
S2 Zn1 S4 108.87(11)
S3 Zn1 S4 108.04(11)
S15 Zn2 S6 107.50(11)
S15 Zn2 S2 104.23(11)
S6 Zn2 S2 113.26(11)
S15 Zn2 S5 101.75(11)
S6 Zn2 S5 115.65(11)
S2 Zn2 S5 112.90(11)
S3 Zn3 S8 112.86(11)
S3 Zn3 S15 106.58(11)
S8 Zn3 S15 107.64(11)
S3 Zn3 S9 112.96(11)
S8 Zn3 S9 112.90(11)
S15 Zn3 S9 103.05(11)
S4 Zn4 S15 105.98(11)
S4 Zn4 S12 118.62(12)
S15 Zn4 S12 102.12(11)
S4 Zn4 S10 111.71(12)
S15 Zn4 S10 100.46(11)
S12 Zn4 S10 115.15(12)
S14 Zn5 S15 104.61(11)
S14 Zn5 S11 117.22(12)
S15 Zn5 S11 100.50(11)
S14 Zn5 S13 115.17(12)
S15 Zn5 S13 102.09(11)
S11 Zn5 S13 114.13(11)
S7 Zn6 S6 122.71(12)
S7 Zn6 S8 104.48(12)
S6 Zn6 S8 107.91(11)
S7 Zn6 S14 111.81(12)
S6 Zn6 S14 104.97(11)
S8 Zn6 S14 103.34(11)
N1 Zn7 S13 122.8(3)
N1 Zn7 S12 100.7(3)
S13 Zn7 S12 112.37(12)
N1 Zn7 S5 106.9(3)
S13 Zn7 S5 104.00(11)
S12 Zn7 S5 109.61(11)
N3 Zn8 S10 124.6(3)
N3 Zn8 S11 103.5(3)
S10 Zn8 S11 110.64(11)
N3 Zn8 S9 103.7(3)
S10 Zn8 S9 104.63(11)
S11 Zn8 S9 109.00(11)
C1 S1 Zn1 110.4(7)
C7 S2 Zn2 105.5(4)
C7 S2 Zn1 106.3(4)
Zn2 S2 Zn1 107.09(12)
C13 S3 Zn3 104.5(4)
C13 S3 Zn1 105.6(4)
Zn3 S3 Zn1 103.65(12)
C19 S4 Zn4 104.3(4)
C19 S4 Zn1 105.9(4)
Zn4 S4 Zn1 104.89(12)
C25 S5 Zn2 105.0(4)
C25 S5 Zn7 109.5(4)
Zn2 S5 Zn7 104.61(12)
C31 S6 Zn2 100.7(4)
C31 S6 Zn6 110.0(4)
Zn2 S6 Zn6 106.04(12)
C37 S7 Zn6 107.4(4)
C43 S8 Zn3 103.9(4)
C43 S8 Zn6 107.5(4)
Zn3 S8 Zn6 107.47(12)
C49 S9 Zn3 101.2(4)
C49 S9 Zn8 109.1(4)
Zn3 S9 Zn8 104.50(12)
C55 S10 Zn8 114.1(4)
C55 S10 Zn4 110.9(4)
Zn8 S10 Zn4 104.94(12)
C61 S11 Zn5 110.4(4)
C61 S11 Zn8 104.0(4)
Zn5 S11 Zn8 104.88(12)
C67 S12 Zn4 112.2(5)
C67 S12 Zn7 103.5(5)
Zn4 S12 Zn7 103.76(12)
C73 S13 Zn7 116.0(4)
C73 S13 Zn5 108.9(4)
Zn7 S13 Zn5 103.54(12)
C79 S14 Zn5 107.4(4)
C79 S14 Zn6 105.6(4)
Zn5 S14 Zn6 108.34(12)
Zn2 S15 Zn3 106.22(12)
Zn2 S15 Zn5 107.03(12)
Zn3 S15 Zn5 108.90(12)
Zn2 S15 Zn4 110.76(12)
Zn3 S15 Zn4 109.70(12)
Zn5 S15 Zn4 113.92(12)
C85 N1 C93 117.9(11)
C85 N1 Zn7 117.2(9)
C93 N1 Zn7 121.6(9)
C89 N2 H2A 120.0
C89 N2 H2B 120.0
H2A N2 H2B 120.0
C94 N3 C98 119.8(11)
C94 N3 Zn8 117.5(9)
C98 N3 Zn8 118.0(8)
C102 N4 H4A 120.0
C102 N4 H4B 120.0
H4A N4 H4B 120.0
C6 C1 C2 116(2)
C6 C1 S1 123.8(17)
C2 C1 S1 119.9(17)
C1 C2 C3 119(2)
C1 C2 H2 120.3
C3 C2 H2 120.3
C2 C3 C4 121(3)
C2 C3 H3 119.6
C4 C3 H3 119.6
C5 C4 C3 119(3)
C5 C4 H4 120.6
C3 C4 H4 120.6
C4 C5 C6 119(3)
C4 C5 H5 120.3
C6 C5 H5 120.3
C1 C6 C5 125(2)
C1 C6 H6 117.6
C5 C6 H6 117.6
C12 C7 C8 120.3(12)
C12 C7 S2 117.3(10)
C8 C7 S2 122.3(10)
C9 C8 C7 120.6(13)
C9 C8 H8 119.7
C7 C8 H8 119.7
C8 C9 C10 119.3(15)
C8 C9 H9 120.3
C10 C9 H9 120.3
C11 C10 C9 120.1(16)
C11 C10 H10 120.0
C9 C10 H10 120.0
C10 C11 C12 121.1(16)
C10 C11 H11 119.4
C12 C11 H11 119.4
C7 C12 C11 118.4(13)
C7 C12 H12 120.8
C11 C12 H12 120.8
C18 C13 C14 117.7(12)
C18 C13 S3 124.0(11)
C14 C13 S3 118.2(9)
C15 C14 C13 120.6(13)
C15 C14 H14 119.7
C13 C14 H14 119.7
C16 C15 C14 119.8(15)
C16 C15 H15 120.1
C14 C15 H15 120.1
C17 C16 C15 118.2(16)
C17 C16 H16 120.9
C15 C16 H16 120.9
C16 C17 C18 123.3(18)
C16 C17 H17 118.3
C18 C17 H17 118.3
C13 C18 C17 120.3(16)
C13 C18 H18 119.9
C17 C18 H18 119.9
C20 C19 C24 119.3(12)
C20 C19 S4 123.0(10)
C24 C19 S4 117.7(10)
C21 C20 C19 120.9(13)
C21 C20 H20 119.5
C19 C20 H20 119.5
C20 C21 C22 119.6(15)
C20 C21 H21 120.2
C22 C21 H21 120.2
C21 C22 C23 120.4(16)
C21 C22 H22 119.8
C23 C22 H22 119.8
C22 C23 C24 121.0(15)
C22 C23 H23 119.5
C24 C23 H23 119.5
C23 C24 C19 118.7(13)
C23 C24 H24 120.6
C19 C24 H24 120.6
C26 C25 C30 118.3(11)
C26 C25 S5 118.8(9)
C30 C25 S5 122.9(9)
C25 C26 C27 122.6(11)
C25 C26 H26 118.7
C27 C26 H26 118.7
C26 C27 C28 118.0(12)
C26 C27 H27 121.0
C28 C27 H27 121.0
C29 C28 C27 119.1(13)
C29 C28 H28 120.5
C27 C28 H28 120.5
C28 C29 C30 123.7(13)
C28 C29 H29 118.1
C30 C29 H29 118.1
C29 C30 C25 118.2(12)
C29 C30 H30 120.9
C25 C30 H30 120.9
C32 C31 C36 120.3(12)
C32 C31 S6 116.5(9)
C36 C31 S6 123.2(10)
C31 C32 C33 119.1(12)
C31 C32 H32 120.4
C33 C32 H32 120.4
C32 C33 C34 120.7(13)
C32 C33 H33 119.6
C34 C33 H33 119.6
C35 C34 C33 118.7(14)
C35 C34 H34 120.7
C33 C34 H34 120.7
C34 C35 C36 120.7(14)
C34 C35 H35 119.6
C36 C35 H35 119.6
C31 C36 C35 120.2(13)
C31 C36 H36 119.9
C35 C36 H36 119.9
C42 C37 C38 119.2(13)
C42 C37 S7 118.6(10)
C38 C37 S7 122.1(10)
C37 C38 C39 120.7(13)
C37 C38 H38 119.6
C39 C38 H38 119.6
C40 C39 C38 118.9(15)
C40 C39 H39 120.5
C38 C39 H39 120.5
C41 C40 C39 120.6(16)
C41 C40 H40 119.7
C39 C40 H40 119.7
C40 C41 C42 120.4(16)
C40 C41 H41 119.8
C42 C41 H41 119.8
C37 C42 C41 120.2(14)
C37 C42 H42 119.9
C41 C42 H42 119.9
C44 C43 C48 120.9(12)
C44 C43 S8 122.2(10)
C48 C43 S8 116.9(10)
C45 C44 C43 119.6(13)
C45 C44 H44 120.2
C43 C44 H44 120.2
C44 C45 C46 120.0(14)
C44 C45 H45 120.0
C46 C45 H45 120.0
C47 C46 C45 120.8(15)
C47 C46 H46 119.6
C45 C46 H46 119.6
C46 C47 C48 120.1(14)
C46 C47 H47 120.0
C48 C47 H47 120.0
C43 C48 C47 118.7(13)
C43 C48 H48 120.6
C47 C48 H48 120.6
C50 C49 C54 121.3(11)
C50 C49 S9 117.0(9)
C54 C49 S9 121.7(9)
C49 C50 C51 118.6(12)
C49 C50 H50 120.7
C51 C50 H50 120.7
C52 C51 C50 120.8(13)
C52 C51 H51 119.6
C50 C51 H51 119.6
C51 C52 C53 119.9(13)
C51 C52 H52 120.0
C53 C52 H52 120.0
C54 C53 C52 120.3(12)
C54 C53 H53 119.9
C52 C53 H53 119.9
C53 C54 C49 118.8(12)
C53 C54 H54 120.6
C49 C54 H54 120.6
C60 C55 C56 118.8(15)
C60 C55 S10 121.8(12)
C56 C55 S10 118.5(11)
C57 C56 C55 121.7(16)
C57 C56 H56 119.1
C55 C56 H56 119.1
C58 C57 C56 118.2(19)
C58 C57 H57 120.9
C56 C57 H57 120.9
C57 C58 C59 122(2)
C57 C58 H58 118.8
C59 C58 H58 118.8
C58 C59 C60 117(2)
C58 C59 H59 121.7
C60 C59 H59 121.7
C55 C60 C59 122.3(19)
C55 C60 H60 118.9
C59 C60 H60 118.9
C62 C61 C66 121.9(12)
C62 C61 S11 116.5(10)
C66 C61 S11 121.6(10)
C61 C62 C63 119.6(13)
C61 C62 H62 120.2
C63 C62 H62 120.2
C62 C63 C64 119.4(14)
C62 C63 H63 120.3
C64 C63 H63 120.3
C63 C64 C65 120.0(15)
C63 C64 H64 120.0
C65 C64 H64 120.0
C64 C65 C66 121.2(15)
C64 C65 H65 119.4
C66 C65 H65 119.4
C61 C66 C65 117.8(14)
C61 C66 H66 121.1
C65 C66 H66 121.1
C72 C67 C68 121.2(14)
C72 C67 S12 117.5(12)
C68 C67 S12 121.2(11)
C69 C68 C67 117.6(15)
C69 C68 H68 121.2
C67 C68 H68 121.2
C68 C69 C70 123.2(17)
C68 C69 H69 118.4
C70 C69 H69 118.4
C71 C70 C69 118.2(18)
C71 C70 H70 120.9
C69 C70 H70 120.9
C70 C71 C72 119.9(19)
C70 C71 H71 120.1
C72 C71 H71 120.1
C67 C72 C71 119.6(17)
C67 C72 H72 120.2
C71 C72 H72 120.2
C78 C73 C74 117.6(12)
C78 C73 S13 122.1(10)
C74 C73 S13 120.2(10)
C75 C74 C73 121.5(14)
C75 C74 H74 119.2
C73 C74 H74 119.2
C74 C75 C76 120.2(15)
C74 C75 H75 119.9
C76 C75 H75 119.9
C77 C76 C75 118.4(15)
C77 C76 H76 120.8
C75 C76 H76 120.8
C76 C77 C78 120.7(15)
C76 C77 H77 119.6
C78 C77 H77 119.6
C73 C78 C77 121.4(13)
C73 C78 H78 119.3
C77 C78 H78 119.3
C80 C79 C84 118.4(13)
C80 C79 S14 122.8(10)
C84 C79 S14 118.8(10)
C79 C80 C81 120.7(14)
C79 C80 H80 119.7
C81 C80 H80 119.7
C80 C81 C82 121.4(15)
C80 C81 H81 119.3
C82 C81 H81 119.3
C83 C82 C81 117.7(15)
C83 C82 H82 121.2
C81 C82 H82 121.2
C82 C83 C84 120.7(16)
C82 C83 H83 119.7
C84 C83 H83 119.7
C83 C84 C79 121.1(15)
C83 C84 H84 119.4
C79 C84 H84 119.4
N1 C85 C86 125.5(13)
N1 C85 H85 117.2
C86 C85 H85 117.2
C85 C86 C87 117.4(14)
C85 C86 H86 121.3
C87 C86 H86 121.3
C86 C87 C88 119.9(14)
C86 C87 H87 120.1
C88 C87 H87 120.1
C87 C88 C93 118.2(13)
C87 C88 C89 122.1(13)
C93 C88 C89 119.7(13)
N2 C89 C90 119.9(16)
N2 C89 C88 120.8(14)
C90 C89 C88 119.3(14)
C89 C90 C91 119.3(17)
C89 C90 H90 120.3
C91 C90 H90 120.3
C92 C91 C90 121.6(16)
C92 C91 H91 119.2
C90 C91 H91 119.2
C91 C92 C93 121.0(14)
C91 C92 H92 119.5
C93 C92 H92 119.5
N1 C93 C92 119.9(12)
N1 C93 C88 121.1(12)
C92 C93 C88 118.9(12)
N3 C94 C95 124.2(13)
N3 C94 H94 117.9
C95 C94 H94 117.9
C96 C95 C94 116.2(13)
C96 C95 H95 121.9
C94 C95 H95 121.9
C97 C96 C95 121.5(13)
C97 C96 H96 119.2
C95 C96 H96 119.2
C96 C97 C98 117.7(12)
C96 C97 C102 122.3(12)
C98 C97 C102 120.0(12)
N3 C98 C99 121.7(11)
N3 C98 C97 119.8(11)
C99 C98 C97 118.5(11)
C100 C99 C98 118.8(12)
C100 C99 H99 120.6
C98 C99 H99 120.6
C101 C100 C99 124.0(15)
C101 C100 H100 118.0
C99 C100 H100 118.0
C100 C101 C102 119.7(15)
C100 C101 H101 120.2
C102 C101 H101 120.2
N4 C102 C101 121.2(14)
N4 C102 C97 120.1(13)
C101 C102 C97 118.6(13)

loop_
_geom_bond_atom_site_label_1
_geom_bond_atom_site_label_2
_geom_bond_distance
Zn1 S1 2.247(5)
Zn1 S2 2.361(3)
Zn1 S3 2.364(3)
Zn1 S4 2.394(3)
Zn2 S15 2.331(3)
Zn2 S6 2.335(3)
Zn2 S2 2.338(3)
Zn2 S5 2.356(3)
Zn3 S3 2.320(3)
Zn3 S8 2.325(3)
Zn3 S15 2.333(3)
Zn3 S9 2.341(3)
Zn4 S4 2.333(3)
Zn4 S15 2.343(3)
Zn4 S12 2.344(3)
Zn4 S10 2.356(3)
Zn5 S14 2.325(3)
Zn5 S15 2.337(3)
Zn5 S11 2.350(3)
Zn5 S13 2.365(3)
Zn6 S7 2.271(3)
Zn6 S6 2.355(3)
Zn6 S8 2.394(3)
Zn6 S14 2.412(3)
Zn7 N1 2.049(11)
Zn7 S13 2.351(3)
Zn7 S12 2.352(3)
Zn7 S5 2.376(3)
Zn8 N3 2.053(11)
Zn8 S10 2.337(3)
Zn8 S11 2.358(3)
Zn8 S9 2.370(3)
S1 C1 1.76(2)
S2 C7 1.791(13)
S3 C13 1.777(12)
S4 C19 1.773(13)
S5 C25 1.773(12)
S6 C31 1.809(12)
S7 C37 1.790(13)
S8 C43 1.799(13)
S9 C49 1.797(12)
S10 C55 1.783(13)
S11 C61 1.797(13)
S12 C67 1.812(14)
S13 C73 1.778(12)
S14 C79 1.781(13)
N1 C85 1.329(17)
N1 C93 1.371(16)
N2 C89 1.38(2)
N2 H2A 0.8800
N2 H2B 0.8800
N3 C94 1.307(17)
N3 C98 1.377(16)
N4 C102 1.34(2)
N4 H4A 0.8800
N4 H4B 0.8800
C1 C6 1.35(3)
C1 C2 1.42(3)
C2 C3 1.42(3)
C2 H2 0.9500
C3 C4 1.41(4)
C3 H3 0.9500
C4 C5 1.34(4)
C4 H4 0.9500
C5 C6 1.41(3)
C5 H5 0.9500
C6 H6 0.9500
C7 C12 1.377(18)
C7 C8 1.403(18)
C8 C9 1.35(2)
C8 H8 0.9500
C9 C10 1.41(2)
C9 H9 0.9500
C10 C11 1.36(2)
C10 H10 0.9500
C11 C12 1.40(2)
C11 H11 0.9500
C12 H12 0.9500
C13 C18 1.39(2)
C13 C14 1.400(18)
C14 C15 1.40(2)
C14 H14 0.9500
C15 C16 1.40(2)
C15 H15 0.9500
C16 C17 1.34(2)
C16 H16 0.9500
C17 C18 1.37(2)
C17 H17 0.9500
C18 H18 0.9500
C19 C20 1.399(18)
C19 C24 1.416(18)
C20 C21 1.38(2)
C20 H20 0.9500
C21 C22 1.38(2)
C21 H21 0.9500
C22 C23 1.39(2)
C22 H22 0.9500
C23 C24 1.38(2)
C23 H23 0.9500
C24 H24 0.9500
C25 C26 1.380(17)
C25 C30 1.418(17)
C26 C27 1.391(17)
C26 H26 0.9500
C27 C28 1.418(19)
C27 H27 0.9500
C28 C29 1.345(19)
C28 H28 0.9500
C29 C30 1.385(18)
C29 H29 0.9500
C30 H30 0.9500
C31 C32 1.382(18)
C31 C36 1.358(18)
C32 C33 1.390(19)
C32 H32 0.9500
C33 C34 1.39(2)
C33 H33 0.9500
C34 C35 1.36(2)
C34 H34 0.9500
C35 C36 1.39(2)
C35 H35 0.9500
C36 H36 0.9500
C37 C42 1.380(19)
C37 C38 1.390(19)
C38 C39 1.39(2)
C38 H38 0.9500
C39 C40 1.40(2)
C39 H39 0.9500
C40 C41 1.36(2)
C40 H40 0.9500
C41 C42 1.39(2)
C41 H41 0.9500
C42 H42 0.9500
C43 C44 1.379(18)
C43 C48 1.399(18)
C44 C45 1.37(2)
C44 H44 0.9500
C45 C46 1.41(2)
C45 H45 0.9500
C46 C47 1.35(2)
C46 H46 0.9500
C47 C48 1.41(2)
C47 H47 0.9500
C48 H48 0.9500
C49 C50 1.387(17)
C49 C54 1.406(17)
C50 C51 1.393(19)
C50 H50 0.9500
C51 C52 1.372(19)
C51 H51 0.9500
C52 C53 1.406(18)
C52 H52 0.9500
C53 C54 1.373(18)
C53 H53 0.9500
C54 H54 0.9500
C55 C60 1.33(2)
C55 C56 1.39(2)
C56 C57 1.36(2)
C56 H56 0.9500
C57 C58 1.35(3)
C57 H57 0.9500
C58 C59 1.41(3)
C58 H58 0.9500
C59 C60 1.39(3)
C59 H59 0.9500
C60 H60 0.9500
C61 C62 1.378(19)
C61 C66 1.412(19)
C62 C63 1.40(2)
C62 H62 0.9500
C63 C64 1.39(2)
C63 H63 0.9500
C64 C65 1.41(2)
C64 H64 0.9500
C65 C66 1.38(2)
C65 H65 0.9500
C66 H66 0.9500
C67 C72 1.35(2)
C67 C68 1.39(2)
C68 C69 1.36(2)
C68 H68 0.9500
C69 C70 1.39(3)
C69 H69 0.9500
C70 C71 1.36(3)
C70 H70 0.9500
C71 C72 1.43(3)
C71 H71 0.9500
C72 H72 0.9500
C73 C78 1.398(18)
C73 C74 1.398(19)
C74 C75 1.38(2)
C74 H74 0.9500
C75 C76 1.43(2)
C75 H75 0.9500
C76 C77 1.37(2)
C76 H76 0.9500
C77 C78 1.39(2)
C77 H77 0.9500
C78 H78 0.9500
C79 C80 1.365(19)
C79 C84 1.40(2)
C80 C81 1.38(2)
C80 H80 0.9500
C81 C82 1.39(2)
C81 H81 0.9500
C82 C83 1.38(2)
C82 H82 0.9500
C83 C84 1.37(2)
C83 H83 0.9500
C84 H84 0.9500
C85 C86 1.36(2)
C85 H85 0.9500
C86 C87 1.40(2)
C86 H86 0.9500
C87 C88 1.39(2)
C87 H87 0.9500
C88 C93 1.420(18)
C88 C89 1.44(2)
C89 C90 1.39(2)
C90 C91 1.43(3)
C90 H90 0.9500
C91 C92 1.35(2)
C91 H91 0.9500
C92 C93 1.409(19)
C92 H92 0.9500
C94 C95 1.40(2)
C94 H94 0.9500
C95 C96 1.40(2)
C95 H95 0.9500
C96 C97 1.384(19)
C96 H96 0.9500
C97 C98 1.424(17)
C97 C102 1.448(19)
C98 C99 1.417(17)
C99 C100 1.38(2)
C99 H99 0.9500
C100 C101 1.36(2)
C100 H100 0.9500
C101 C102 1.39(2)
C101 H101 0.9500
